data_2231794
loop_
_publ_author_name
'Cai-Juan Zhao'
'Rui-Feng Zhang'

_publ_contact_author_address
;School of Chemistry & Material Science
 Shanxi Normal University
 Linfen 041004
 People's Republic of China'
;
_publ_contact_author_email sxsdzrf@yahoo.com.cn
_publ_contact_author_fax '+86 357 2051192'
_publ_contact_author_name ' Rui-Feng Zhang'
_publ_contact_author_phone '+86 357 2051192'
_publ_section_title
;
 [2,2'-Bis(pyridin-2-ylmethoxy)biphenyl-\k^4^<i>N</i>,<i>O</i>,<i>O</i>',<i>N</i>']bis(nitrato-\k^2^<i>O</i>,<i>O</i>')cadmium
;
_journal_coeditor_code JH2323
_journal_date_accepted 2011-09-27
_journal_date_recd_electronic 2011-08-28
_journal_issue 11
_journal_name_full 'Acta Crystallographica, Section E'
_journal_page_first m1487
_journal_page_last m1487
_journal_paper_category QM
_journal_paper_doi 10.1107/S1600536811039687
_journal_volume 67
_journal_year 2011
_chemical_formula_iupac '[Cd (N O3)2 (C24 H20 N2 O2)]'
_chemical_formula_sum 'C24 H20 Cd N4 O8'
_chemical_formula_weight 604.84
_space_group_IT_number 2
_symmetry_cell_setting triclinic
_symmetry_space_group_name_Hall '-P 1'
_symmetry_space_group_name_H-M 'P -1'
_atom_sites_solution_hydrogens geom
_atom_sites_solution_primary direct
_atom_sites_solution_secondary difmap
_audit_creation_method SHELXL-97
_cell_angle_alpha 73.723(2)
_cell_angle_beta 73.501(2)
_cell_angle_gamma 75.199(2)
_cell_formula_units_Z 2
_cell_length_a 9.2216(14)
_cell_length_b 10.1064(16)
_cell_length_c 14.335(2)
_cell_measurement_reflns_used 4044
_cell_measurement_temperature 293(2)
_cell_measurement_theta_max 26.32
_cell_measurement_theta_min 2.35
_cell_volume 1207.0(3)
_computing_cell_refinement 'SAINT-NT (Bruker, 1998)'
_computing_data_collection 'SMART-NT (Bruker, 1998)'
_computing_data_reduction 'SAINT-NT (Bruker, 1998)'
_computing_molecular_graphics 'SHELXTL (Sheldrick, 2008)'
_computing_publication_material 'SHELXTL (Sheldrick, 2008)'
_computing_structure_refinement 'SHELXL97 (Sheldrick, 2008)'
_computing_structure_solution 'SHELXS97 (Sheldrick, 2008)'
_diffrn_ambient_temperature 293(2)
_diffrn_measured_fraction_theta_full 0.992
_diffrn_measured_fraction_theta_max 0.992
_diffrn_measurement_device_type 'Bruker SMART CCD area-detector'
_diffrn_measurement_method '\f and \w'
_diffrn_radiation_monochromator graphite
_diffrn_radiation_source 'fine-focus sealed tube'
_diffrn_radiation_type MoK\a
_diffrn_radiation_wavelength 0.71073
_diffrn_reflns_av_R_equivalents 0.0165
_diffrn_reflns_av_sigmaI/netI 0.0320
_diffrn_reflns_limit_h_max 10
_diffrn_reflns_limit_h_min -10
_diffrn_reflns_limit_k_max 12
_diffrn_reflns_limit_k_min -10
_diffrn_reflns_limit_l_max 13
_diffrn_reflns_limit_l_min -17
_diffrn_reflns_number 6126
_diffrn_reflns_theta_full 25.01
_diffrn_reflns_theta_max 25.01
_diffrn_reflns_theta_min 2.14
_exptl_absorpt_coefficient_mu 0.962
_exptl_absorpt_correction_T_max 1.000000
_exptl_absorpt_correction_T_min 0.792919
_exptl_absorpt_correction_type multi-scan
_exptl_absorpt_process_details '(SADABS; Sheldrick, 1996)'
_exptl_crystal_colour colourless
_exptl_crystal_density_diffrn 1.664
_exptl_crystal_density_method 'not measured'
_exptl_crystal_description block
_exptl_crystal_F_000 608
_exptl_crystal_size_max 0.30
_exptl_crystal_size_mid 0.24
_exptl_crystal_size_min 0.20
_refine_diff_density_max 0.345
_refine_diff_density_min -0.448
_refine_ls_extinction_method none
_refine_ls_goodness_of_fit_ref 1.047
_refine_ls_hydrogen_treatment constr
_refine_ls_matrix_type full
_refine_ls_number_parameters 334
_refine_ls_number_reflns 4197
_refine_ls_number_restraints 0
_refine_ls_restrained_S_all 1.047
_refine_ls_R_factor_all 0.0312
_refine_ls_R_factor_gt 0.0253
_refine_ls_shift/su_max 0.001
_refine_ls_shift/su_mean 0.000
_refine_ls_structure_factor_coef Fsqd
_refine_ls_weighting_details 'calc w=1/[\s^2^(Fo^2^)+(0.0345P)^2^+0.1926P] where P=(Fo^2^+2Fc^2^)/3'
_refine_ls_weighting_scheme calc
_refine_ls_wR_factor_gt 0.0616
_refine_ls_wR_factor_ref 0.0648
_reflns_number_gt 3714
_reflns_number_total 4197
_reflns_threshold_expression I>2sigma(I)
_cod_data_source_file jh2323.cif
_cod_data_source_block I
_cod_depositor_comments 'Adding Fobs data.'
_cod_database_code 2231794
_cod_database_fobs_code 2231794

loop_
_symmetry_equiv_pos_as_xyz
'x, y, z'
'-x, -y, -z'

loop_
_atom_site_type_symbol
_atom_site_label
_atom_site_fract_x
_atom_site_fract_y
_atom_site_fract_z
_atom_site_U_iso_or_equiv
_atom_site_adp_type
_atom_site_calc_flag
_atom_site_refinement_flags
_atom_site_occupancy
_atom_site_symmetry_multiplicity
Cd Cd1 0.81711(2) 0.308586(19) 0.326615(13) 0.03353(8) Uani d . 1 1
O O1 0.74199(19) 0.35604(18) 0.16450(12) 0.0339(4) Uani d . 1 1
O O2 0.5313(2) 0.4063(2) 0.34234(12) 0.0410(4) Uani d . 1 1
O O3 1.0172(3) 0.2506(3) 0.41079(19) 0.0707(7) Uani d . 1 1
O O4 0.8298(3) 0.3957(2) 0.47524(16) 0.0622(6) Uani d . 1 1
O O5 1.0254(4) 0.3066(4) 0.5432(2) 0.1063(11) Uani d . 1 1
O O6 0.8992(2) 0.0848(2) 0.27615(15) 0.0565(5) Uani d . 1 1
O O7 1.0435(2) 0.2359(2) 0.19232(17) 0.0553(5) Uani d . 1 1
O O8 1.0681(3) 0.0488(2) 0.14034(17) 0.0594(6) Uani d . 1 1
N N1 0.8489(2) 0.5283(2) 0.23165(15) 0.0350(5) Uani d . 1 1
N N2 0.6624(2) 0.1800(2) 0.45773(15) 0.0380(5) Uani d . 1 1
N N3 0.9588(4) 0.3176(3) 0.4785(2) 0.0583(7) Uani d . 1 1
N N4 1.0062(3) 0.1209(2) 0.20242(18) 0.0426(6) Uani d . 1 1
C C1 0.8922(3) 0.6165(3) 0.2697(2) 0.0460(7) Uani d . 1 1
H H1 0.9034 0.5875 0.3353 0.055 Uiso calc R 1 1
C C2 0.9203(4) 0.7463(3) 0.2163(2) 0.0530(8) Uani d . 1 1
H H2 0.9484 0.8047 0.2453 0.064 Uiso calc R 1 1
C C3 0.9061(4) 0.7883(3) 0.1194(2) 0.0532(8) Uani d . 1 1
H H3 0.9267 0.8752 0.0810 0.064 Uiso calc R 1 1
C C4 0.8610(3) 0.7004(3) 0.0791(2) 0.0441(7) Uani d . 1 1
H H4 0.8495 0.7280 0.0136 0.053 Uiso calc R 1 1
C C5 0.8331(3) 0.5713(2) 0.13708(17) 0.0303(5) Uani d . 1 1
C C6 0.7855(3) 0.4773(3) 0.09140(18) 0.0374(6) Uani d . 1 1
H H6A 0.6994 0.5291 0.0617 0.045 Uiso calc R 1 1
H H6B 0.8703 0.4477 0.0388 0.045 Uiso calc R 1 1
C C7 0.6315(3) 0.2988(3) 0.14698(17) 0.0295(5) Uani d . 1 1
C C8 0.6794(3) 0.1738(3) 0.11518(19) 0.0371(6) Uani d . 1 1
H H8 0.7830 0.1312 0.1035 0.044 Uiso calc R 1 1
C C9 0.5704(3) 0.1131(3) 0.1011(2) 0.0438(7) Uani d . 1 1
H H9 0.6005 0.0292 0.0798 0.053 Uiso calc R 1 1
C C10 0.4169(3) 0.1775(3) 0.1188(2) 0.0458(7) Uani d . 1 1
H H10 0.3439 0.1362 0.1101 0.055 Uiso calc R 1 1
C C11 0.3717(3) 0.3021(3) 0.1490(2) 0.0417(6) Uani d . 1 1
H H11 0.2682 0.3451 0.1593 0.050 Uiso calc R 1 1
C C12 0.4783(3) 0.3659(3) 0.16473(18) 0.0327(5) Uani d . 1 1
C C13 0.4303(3) 0.5031(3) 0.19484(18) 0.0342(6) Uani d . 1 1
C C14 0.3582(3) 0.6212(3) 0.1351(2) 0.0462(7) Uani d . 1 1
H H14 0.3376 0.6124 0.0775 0.055 Uiso calc R 1 1
C C15 0.3169(4) 0.7502(3) 0.1589(2) 0.0572(8) Uani d . 1 1
H H15 0.2674 0.8269 0.1184 0.069 Uiso calc R 1 1
C C16 0.3488(4) 0.7660(3) 0.2427(2) 0.0600(9) Uani d . 1 1
H H16 0.3225 0.8537 0.2582 0.072 Uiso calc R 1 1
C C17 0.4200(4) 0.6515(3) 0.3039(2) 0.0520(8) Uani d . 1 1
H H17 0.4408 0.6616 0.3610 0.062 Uiso calc R 1 1
C C18 0.4598(3) 0.5223(3) 0.27970(18) 0.0364(6) Uani d . 1 1
C C19 0.4273(3) 0.3428(3) 0.4250(2) 0.0556(8) Uani d . 1 1
H H19A 0.3531 0.3146 0.4019 0.067 Uiso calc R 1 1
H H19B 0.3715 0.4102 0.4656 0.067 Uiso calc R 1 1
C C20 0.5102(3) 0.2170(3) 0.48684(19) 0.0396(6) Uani d . 1 1
C C21 0.4245(4) 0.1425(3) 0.5720(2) 0.0484(7) Uani d . 1 1
H H21 0.3181 0.1703 0.5904 0.058 Uiso calc R 1 1
C C22 0.5004(4) 0.0263(3) 0.6289(2) 0.0558(8) Uani d . 1 1
H H22 0.4457 -0.0255 0.6864 0.067 Uiso calc R 1 1
C C23 0.6574(4) -0.0124(3) 0.5998(2) 0.0559(8) Uani d . 1 1
H H23 0.7106 -0.0901 0.6375 0.067 Uiso calc R 1 1
C C24 0.7342(4) 0.0652(3) 0.5147(2) 0.0483(7) Uani d . 1 1
H H24 0.8405 0.0381 0.4950 0.058 Uiso calc R 1 1

loop_
_atom_site_aniso_label
_atom_site_aniso_U_11
_atom_site_aniso_U_22
_atom_site_aniso_U_33
_atom_site_aniso_U_12
_atom_site_aniso_U_13
_atom_site_aniso_U_23
Cd1 0.03440(12) 0.03312(12) 0.03341(12) -0.00985(8) -0.00953(8) -0.00311(8)
O1 0.0330(9) 0.0346(10) 0.0375(10) -0.0129(8) -0.0124(7) -0.0031(8)
O2 0.0371(10) 0.0485(11) 0.0298(9) -0.0054(8) -0.0068(8) -0.0004(8)
O3 0.0536(14) 0.0862(19) 0.0803(17) 0.0044(13) -0.0283(12) -0.0340(15)
O4 0.0686(16) 0.0581(14) 0.0603(14) -0.0142(12) -0.0097(12) -0.0170(11)
O5 0.140(3) 0.130(3) 0.084(2) -0.043(2) -0.077(2) -0.0106(18)
O6 0.0565(13) 0.0527(13) 0.0484(12) -0.0115(10) -0.0015(10) -0.0021(10)
O7 0.0378(11) 0.0477(13) 0.0888(16) -0.0089(9) -0.0126(10) -0.0299(11)
O8 0.0602(14) 0.0467(13) 0.0676(14) -0.0026(10) -0.0014(11) -0.0276(11)
N1 0.0371(12) 0.0332(12) 0.0362(12) -0.0126(9) -0.0071(9) -0.0059(9)
N2 0.0389(13) 0.0362(12) 0.0375(12) -0.0099(10) -0.0086(10) -0.0036(10)
N3 0.070(2) 0.0621(18) 0.0519(16) -0.0240(15) -0.0273(14) -0.0038(14)
N4 0.0340(13) 0.0391(14) 0.0552(15) -0.0001(10) -0.0154(11) -0.0122(12)
C1 0.0556(18) 0.0448(17) 0.0446(16) -0.0167(14) -0.0133(13) -0.0126(13)
C2 0.063(2) 0.0402(17) 0.064(2) -0.0217(15) -0.0096(16) -0.0191(15)
C3 0.067(2) 0.0307(16) 0.060(2) -0.0194(14) -0.0097(16) -0.0023(14)
C4 0.0483(17) 0.0377(16) 0.0425(16) -0.0106(13) -0.0087(13) -0.0026(12)
C5 0.0261(12) 0.0291(13) 0.0325(13) -0.0054(10) -0.0027(10) -0.0058(10)
C6 0.0378(15) 0.0442(16) 0.0306(13) -0.0171(12) -0.0050(11) -0.0038(11)
C7 0.0332(13) 0.0299(13) 0.0278(13) -0.0101(10) -0.0100(10) -0.0036(10)
C8 0.0358(14) 0.0370(15) 0.0383(15) -0.0048(12) -0.0111(11) -0.0077(12)
C9 0.0568(19) 0.0344(15) 0.0475(17) -0.0107(13) -0.0202(14) -0.0103(12)
C10 0.0505(18) 0.0474(17) 0.0498(17) -0.0223(14) -0.0206(14) -0.0064(14)
C11 0.0369(15) 0.0463(17) 0.0456(16) -0.0109(12) -0.0163(12) -0.0064(13)
C12 0.0342(14) 0.0339(14) 0.0310(13) -0.0074(11) -0.0117(10) -0.0039(10)
C13 0.0300(13) 0.0358(14) 0.0357(14) -0.0041(11) -0.0077(11) -0.0083(11)
C14 0.0464(17) 0.0492(18) 0.0416(16) 0.0049(14) -0.0190(13) -0.0116(13)
C15 0.067(2) 0.0442(18) 0.0501(19) 0.0137(15) -0.0201(16) -0.0095(14)
C16 0.080(2) 0.0361(17) 0.058(2) 0.0022(16) -0.0112(17) -0.0180(15)
C17 0.068(2) 0.0483(18) 0.0407(16) -0.0039(15) -0.0151(14) -0.0162(14)
C18 0.0333(14) 0.0407(15) 0.0323(14) -0.0045(11) -0.0071(11) -0.0063(11)
C19 0.0441(17) 0.0459(18) 0.0545(19) -0.0027(14) 0.0040(14) 0.0030(14)
C20 0.0494(17) 0.0372(15) 0.0316(14) -0.0114(13) -0.0048(12) -0.0085(11)
C21 0.0533(18) 0.0525(18) 0.0381(16) -0.0193(15) 0.0021(13) -0.0126(14)
C22 0.083(2) 0.0518(19) 0.0320(16) -0.0274(17) -0.0073(15) -0.0001(13)
C23 0.080(2) 0.0466(18) 0.0416(17) -0.0201(17) -0.0256(16) 0.0081(14)
C24 0.0497(17) 0.0452(17) 0.0478(17) -0.0114(14) -0.0185(14) 0.0025(14)

loop_
_atom_type_symbol
_atom_type_description
_atom_type_scat_dispersion_real
_atom_type_scat_dispersion_imag
_atom_type_scat_source
C C 0.0033 0.0016 ' International Tables Vol C Tables 4.2.6.8 and 6.1.1.4'
H H 0.0000 0.0000 ' International Tables Vol C Tables 4.2.6.8 and 6.1.1.4'
N N 0.0061 0.0033 ' International Tables Vol C Tables 4.2.6.8 and 6.1.1.4'
O O 0.0106 0.0060 ' International Tables Vol C Tables 4.2.6.8 and 6.1.1.4'
Cd Cd -0.8075 1.2024 ' International Tables Vol C Tables 4.2.6.8 and 6.1.1.4'

loop_
_geom_angle_atom_site_label_1
_geom_angle_atom_site_label_2
_geom_angle_atom_site_label_3
_geom_angle
N1 Cd1 N2 146.09(8)
N1 Cd1 O3 101.09(9)
N2 Cd1 O3 92.68(9)
N1 Cd1 O6 128.60(7)
N2 Cd1 O6 81.38(7)
O3 Cd1 O6 90.97(8)
N1 Cd1 O1 68.38(6)
N2 Cd1 O1 113.32(7)
O3 Cd1 O1 147.49(7)
O6 Cd1 O1 74.91(6)
N1 Cd1 O7 81.60(7)
N2 Cd1 O7 131.70(7)
O3 Cd1 O7 79.53(8)
O6 Cd1 O7 51.57(7)
O1 Cd1 O7 68.70(6)
N1 Cd1 O2 85.15(7)
N2 Cd1 O2 66.24(7)
O3 Cd1 O2 143.64(7)
O6 Cd1 O2 113.14(7)
O1 Cd1 O2 68.10(5)
O7 Cd1 O2 136.72(6)
N1 Cd1 O4 86.65(7)
N2 Cd1 O4 78.09(7)
O3 Cd1 O4 51.22(8)
O6 Cd1 O4 135.23(7)
O1 Cd1 O4 149.86(7)
O7 Cd1 O4 125.77(7)
O2 Cd1 O4 94.10(7)
C7 O1 C6 115.83(18)
C7 O1 Cd1 125.97(13)
C6 O1 Cd1 116.20(14)
C18 O2 C19 113.6(2)
C18 O2 Cd1 128.07(15)
C19 O2 Cd1 118.32(16)
N3 O3 Cd1 101.28(18)
N3 O4 Cd1 90.90(17)
N4 O6 Cd1 96.57(16)
N4 O7 Cd1 93.15(16)
C5 N1 C1 117.9(2)
C5 N1 Cd1 122.44(16)
C1 N1 Cd1 119.62(18)
C20 N2 C24 117.8(2)
C20 N2 Cd1 124.93(18)
C24 N2 Cd1 116.98(18)
O5 N3 O4 122.5(3)
O5 N3 O3 121.1(3)
O4 N3 O3 116.4(3)
O8 N4 O7 120.7(2)
O8 N4 O6 121.5(2)
O7 N4 O6 117.8(2)
N1 C1 C2 123.1(3)
N1 C1 H1 118.5
C2 C1 H1 118.5
C3 C2 C1 118.5(3)
C3 C2 H2 120.7
C1 C2 H2 120.7
C2 C3 C4 119.4(3)
C2 C3 H3 120.3
C4 C3 H3 120.3
C5 C4 C3 119.2(3)
C5 C4 H4 120.4
C3 C4 H4 120.4
N1 C5 C4 121.9(2)
N1 C5 C6 119.9(2)
C4 C5 C6 118.2(2)
O1 C6 C5 111.3(2)
O1 C6 H6A 109.4
C5 C6 H6A 109.4
O1 C6 H6B 109.4
C5 C6 H6B 109.4
H6A C6 H6B 108.0
C8 C7 C12 122.3(2)
C8 C7 O1 118.4(2)
C12 C7 O1 119.4(2)
C7 C8 C9 119.0(2)
C7 C8 H8 120.5
C9 C8 H8 120.5
C10 C9 C8 119.9(3)
C10 C9 H9 120.1
C8 C9 H9 120.1
C11 C10 C9 120.4(3)
C11 C10 H10 119.8
C9 C10 H10 119.8
C10 C11 C12 121.3(3)
C10 C11 H11 119.3
C12 C11 H11 119.3
C7 C12 C11 117.1(2)
C7 C12 C13 121.3(2)
C11 C12 C13 121.5(2)
C18 C13 C14 116.9(2)
C18 C13 C12 122.8(2)
C14 C13 C12 120.2(2)
C15 C14 C13 121.8(3)
C15 C14 H14 119.1
C13 C14 H14 119.1
C14 C15 C16 120.0(3)
C14 C15 H15 120.0
C16 C15 H15 120.0
C15 C16 C17 120.0(3)
C15 C16 H16 120.0
C17 C16 H16 120.0
C18 C17 C16 119.6(3)
C18 C17 H17 120.2
C16 C17 H17 120.2
C17 C18 C13 121.8(2)
C17 C18 O2 119.3(2)
C13 C18 O2 118.9(2)
O2 C19 C20 110.9(2)
O2 C19 H19A 109.5
C20 C19 H19A 109.5
O2 C19 H19B 109.5
C20 C19 H19B 109.5
H19A C19 H19B 108.0
N2 C20 C21 122.5(3)
N2 C20 C19 119.1(2)
C21 C20 C19 118.4(3)
C22 C21 C20 118.6(3)
C22 C21 H21 120.7
C20 C21 H21 120.7
C23 C22 C21 119.4(3)
C23 C22 H22 120.3
C21 C22 H22 120.3
C24 C23 C22 118.9(3)
C24 C23 H23 120.6
C22 C23 H23 120.6
N2 C24 C23 122.9(3)
N2 C24 H24 118.5
C23 C24 H24 118.5

loop_
_geom_bond_atom_site_label_1
_geom_bond_atom_site_label_2
_geom_bond_distance
Cd1 N1 2.298(2)
Cd1 N2 2.305(2)
Cd1 O3 2.349(2)
Cd1 O6 2.438(2)
Cd1 O1 2.4960(16)
Cd1 O7 2.516(2)
Cd1 O2 2.5355(18)
Cd1 O4 2.564(2)
O1 C7 1.402(3)
O1 C6 1.433(3)
O2 C18 1.403(3)
O2 C19 1.406(3)
O3 N3 1.256(3)
O4 N3 1.254(3)
O5 N3 1.216(3)
O6 N4 1.265(3)
O7 N4 1.253(3)
O8 N4 1.229(3)
N1 C5 1.341(3)
N1 C1 1.353(3)
N2 C20 1.331(3)
N2 C24 1.354(3)
C1 C2 1.369(4)
C1 H1 0.9300
C2 C3 1.368(4)
C2 H2 0.9300
C3 C4 1.383(4)
C3 H3 0.9300
C4 C5 1.379(4)
C4 H4 0.9300
C5 C6 1.500(3)
C6 H6A 0.9700
C6 H6B 0.9700
C7 C8 1.386(3)
C7 C12 1.387(3)
C8 C9 1.388(4)
C8 H8 0.9300
C9 C10 1.381(4)
C9 H9 0.9300
C10 C11 1.372(4)
C10 H10 0.9300
C11 C12 1.402(4)
C11 H11 0.9300
C12 C13 1.490(4)
C13 C18 1.392(4)
C13 C14 1.395(4)
C14 C15 1.372(4)
C14 H14 0.9300
C15 C16 1.373(4)
C15 H15 0.9300
C16 C17 1.382(4)
C16 H16 0.9300
C17 C18 1.377(4)
C17 H17 0.9300
C19 C20 1.498(4)
C19 H19A 0.9700
C19 H19B 0.9700
C20 C21 1.387(4)
C21 C22 1.379(4)
C21 H21 0.9300
C22 C23 1.372(5)
C22 H22 0.9300
C23 C24 1.364(4)
C23 H23 0.9300
C24 H24 0.9300

loop_
_geom_hbond_atom_site_label_D
_geom_hbond_atom_site_label_H
_geom_hbond_atom_site_label_A
_geom_hbond_site_symmetry_A
_geom_hbond_distance_DH
_geom_hbond_distance_HA
_geom_hbond_distance_DA
_geom_hbond_angle_DHA
C6 H6B C4 . 0.97 2.67 3.278(4) 120.8
C11 H11 O7 1_455 0.93 2.46 3.119(3) 127.8
C15 H15 O8 1_465 0.93 2.54 3.286(4) 137.1
C19 H19B O4 2_666 0.97 2.49 3.411(4) 159.2
C1 H1 O5 2_766 0.93 2.58 3.317(4) 136.3
C23 H23 O3 2_756 0.93 2.64 3.330(4) 131.3
C17 H17 Cg2 2_666 0.93 2.90 3.736(3) 137
C22 H22 Cg3 2_656 0.93 2.90 3.693(3) 144

loop_
_geom_torsion_atom_site_label_1
_geom_torsion_atom_site_label_2
_geom_torsion_atom_site_label_3
_geom_torsion_atom_site_label_4
_geom_torsion
N1 Cd1 O1 C7 -151.15(19)
N2 Cd1 O1 C7 -7.90(19)
O3 Cd1 O1 C7 132.55(19)
O6 Cd1 O1 C7 65.53(18)
O7 Cd1 O1 C7 119.66(18)
O2 Cd1 O1 C7 -57.64(17)
O4 Cd1 O1 C7 -115.03(19)
N1 Cd1 O1 C6 12.00(16)
N2 Cd1 O1 C6 155.25(16)
O3 Cd1 O1 C6 -64.3(2)
O6 Cd1 O1 C6 -131.32(17)
O7 Cd1 O1 C6 -77.19(16)
O2 Cd1 O1 C6 105.51(17)
O4 Cd1 O1 C6 48.1(2)
N1 Cd1 O2 C18 21.51(19)
N2 Cd1 O2 C18 -177.1(2)
O3 Cd1 O2 C18 123.6(2)
O6 Cd1 O2 C18 -108.6(2)
O1 Cd1 O2 C18 -47.12(19)
O7 Cd1 O2 C18 -50.8(2)
O4 Cd1 O2 C18 107.8(2)
N1 Cd1 O2 C19 -155.9(2)
N2 Cd1 O2 C19 5.5(2)
O3 Cd1 O2 C19 -53.8(3)
O6 Cd1 O2 C19 74.0(2)
O1 Cd1 O2 C19 135.5(2)
O7 Cd1 O2 C19 131.8(2)
O4 Cd1 O2 C19 -69.6(2)
N1 Cd1 O3 N3 79.4(2)
N2 Cd1 O3 N3 -69.5(2)
O6 Cd1 O3 N3 -150.9(2)
O1 Cd1 O3 N3 146.34(17)
O7 Cd1 O3 N3 158.5(2)
O2 Cd1 O3 N3 -17.6(3)
O4 Cd1 O3 N3 2.88(17)
N1 Cd1 O4 N3 -109.93(18)
N2 Cd1 O4 N3 100.52(18)
O3 Cd1 O4 N3 -2.83(17)
O6 Cd1 O4 N3 36.0(2)
O1 Cd1 O4 N3 -143.23(16)
O7 Cd1 O4 N3 -32.8(2)
O2 Cd1 O4 N3 165.18(17)
N1 Cd1 O6 N4 23.7(2)
N2 Cd1 O6 N4 -173.92(17)
O3 Cd1 O6 N4 -81.35(16)
O1 Cd1 O6 N4 68.99(15)
O7 Cd1 O6 N4 -5.57(14)
O2 Cd1 O6 N4 126.62(15)
O4 Cd1 O6 N4 -110.62(16)
N1 Cd1 O7 N4 -151.69(16)
N2 Cd1 O7 N4 21.10(19)
O3 Cd1 O7 N4 105.31(17)
O6 Cd1 O7 N4 5.59(14)
O1 Cd1 O7 N4 -81.70(15)
O2 Cd1 O7 N4 -78.05(18)
O4 Cd1 O7 N4 128.63(15)
N2 Cd1 N1 C5 -107.9(2)
O3 Cd1 N1 C5 139.97(19)
O6 Cd1 N1 C5 39.7(2)
O1 Cd1 N1 C5 -7.88(17)
O7 Cd1 N1 C5 62.46(19)
O2 Cd1 N1 C5 -76.23(19)
O4 Cd1 N1 C5 -170.63(19)
N2 Cd1 N1 C1 75.3(2)
O3 Cd1 N1 C1 -36.8(2)
O6 Cd1 N1 C1 -137.1(2)
O1 Cd1 N1 C1 175.3(2)
O7 Cd1 N1 C1 -114.3(2)
O2 Cd1 N1 C1 107.0(2)
O4 Cd1 N1 C1 12.6(2)
N1 Cd1 N2 C20 28.3(3)
O3 Cd1 N2 C20 142.8(2)
O6 Cd1 N2 C20 -126.6(2)
O1 Cd1 N2 C20 -57.2(2)
O7 Cd1 N2 C20 -138.85(19)
O2 Cd1 N2 C20 -6.54(19)
O4 Cd1 N2 C20 93.4(2)
N1 Cd1 N2 C24 -145.19(19)
O3 Cd1 N2 C24 -30.7(2)
O6 Cd1 N2 C24 59.9(2)
O1 Cd1 N2 C24 129.28(19)
O7 Cd1 N2 C24 47.7(2)
O2 Cd1 N2 C24 180.0(2)
O4 Cd1 N2 C24 -80.1(2)
Cd1 O4 N3 O5 -175.6(3)
Cd1 O4 N3 O3 4.6(3)
Cd1 O3 N3 O5 175.1(3)
Cd1 O3 N3 O4 -5.1(3)
Cd1 O7 N4 O8 167.7(2)
Cd1 O7 N4 O6 -9.6(2)
Cd1 O6 N4 O8 -167.3(2)
Cd1 O6 N4 O7 9.9(2)
C5 N1 C1 C2 0.0(4)
Cd1 N1 C1 C2 176.9(2)
N1 C1 C2 C3 -1.0(5)
C1 C2 C3 C4 1.4(5)
C2 C3 C4 C5 -0.9(5)
C1 N1 C5 C4 0.6(4)
Cd1 N1 C5 C4 -176.28(19)
C1 N1 C5 C6 179.9(2)
Cd1 N1 C5 C6 3.1(3)
C3 C4 C5 N1 -0.1(4)
C3 C4 C5 C6 -179.5(3)
C7 O1 C6 C5 150.6(2)
Cd1 O1 C6 C5 -14.3(3)
N1 C5 C6 O1 8.1(3)
C4 C5 C6 O1 -172.5(2)
C6 O1 C7 C8 106.3(2)
Cd1 O1 C7 C8 -90.5(2)
C6 O1 C7 C12 -75.6(3)
Cd1 O1 C7 C12 87.6(2)
C12 C7 C8 C9 -0.4(4)
O1 C7 C8 C9 177.6(2)
C7 C8 C9 C10 0.0(4)
C8 C9 C10 C11 0.8(4)
C9 C10 C11 C12 -1.3(4)
C8 C7 C12 C11 -0.1(4)
O1 C7 C12 C11 -178.1(2)
C8 C7 C12 C13 -177.5(2)
O1 C7 C12 C13 4.6(3)
C10 C11 C12 C7 0.9(4)
C10 C11 C12 C13 178.3(2)
C7 C12 C13 C18 -58.0(4)
C11 C12 C13 C18 124.7(3)
C7 C12 C13 C14 119.2(3)
C11 C12 C13 C14 -58.0(4)
C18 C13 C14 C15 -0.5(4)
C12 C13 C14 C15 -177.9(3)
C13 C14 C15 C16 1.1(5)
C14 C15 C16 C17 -1.1(5)
C15 C16 C17 C18 0.6(5)
C16 C17 C18 C13 0.0(5)
C16 C17 C18 O2 -179.7(3)
C14 C13 C18 C17 0.0(4)
C12 C13 C18 C17 177.3(3)
C14 C13 C18 O2 179.6(2)
C12 C13 C18 O2 -3.0(4)
C19 O2 C18 C17 82.6(3)
Cd1 O2 C18 C17 -94.9(3)
C19 O2 C18 C13 -97.0(3)
Cd1 O2 C18 C13 85.4(3)
C18 O2 C19 C20 178.1(2)
Cd1 O2 C19 C20 -4.2(3)
C24 N2 C20 C21 -0.3(4)
Cd1 N2 C20 C21 -173.7(2)
C24 N2 C20 C19 -179.5(3)
Cd1 N2 C20 C19 7.0(4)
O2 C19 C20 N2 -1.2(4)
O2 C19 C20 C21 179.5(3)
N2 C20 C21 C22 0.5(4)
C19 C20 C21 C22 179.7(3)
C20 C21 C22 C23 -0.1(5)
C21 C22 C23 C24 -0.4(5)
C20 N2 C24 C23 -0.3(4)
Cd1 N2 C24 C23 173.7(2)
C22 C23 C24 N2 0.6(5)
